data_7204992
_publ_section_title
;
 4-Phenyloxazolidin-2-ones and isoindolin-1-ones: chiral auxiliaries for
 Diels--Alder reactions of N-substituted 1,3-dienes
;
_journal_issue 1
_journal_name_full 'Journal of the Chemical Society, Perkin Transactions 1'
_journal_page_first 69
_journal_paper_doi 10.1039/b108059h
_journal_year 2002
_chemical_formula_sum 'C13 H13 N O2'
_chemical_formula_weight 215.24
_chemical_name_systematic
; 
? 
;
_space_group_IT_number 19
_symmetry_cell_setting orthorhombic
_symmetry_space_group_name_Hall 'P 2ac 2ab'
_symmetry_space_group_name_H-M 'P 21 21 21'
_atom_sites_solution_hydrogens difmap
_atom_sites_solution_primary direct
_atom_sites_solution_secondary difmap
_audit_creation_method SHELXL-97
_cell_angle_alpha 90.00
_cell_angle_beta 90.00
_cell_angle_gamma 90.00
_cell_formula_units_Z 4
_cell_length_a 6.0693(6)
_cell_length_b 8.7995(9)
_cell_length_c 21.691(2)
_cell_measurement_temperature 153(2)
_cell_volume 1158.4(2)
_computing_cell_refinement 'Bruker SMART'
_computing_data_collection 'Bruker SMART'
_computing_data_reduction 'Bruker SHELXTL'
_computing_molecular_graphics 'Bruker SHELXTL'
_computing_publication_material 'Bruker SHELXTL'
_computing_structure_refinement 'SHELXL-97 (Sheldrick, 1997)'
_computing_structure_solution 'SHELXS-97 (Sheldrick, 1990)'
_diffrn_ambient_temperature 153(2)
_diffrn_measured_fraction_theta_full 0.871
_diffrn_measured_fraction_theta_max 0.871
_diffrn_measurement_device_type 'CCD area detector'
_diffrn_measurement_method 'phi and omega scans'
_diffrn_radiation_monochromator graphite
_diffrn_radiation_source 'fine-focus sealed tube'
_diffrn_radiation_type MoK\a
_diffrn_radiation_wavelength 0.71073
_diffrn_reflns_av_R_equivalents 0.0374
_diffrn_reflns_av_sigmaI/netI 0.0330
_diffrn_reflns_limit_h_max 7
_diffrn_reflns_limit_h_min -8
_diffrn_reflns_limit_k_max 9
_diffrn_reflns_limit_k_min -11
_diffrn_reflns_limit_l_max 28
_diffrn_reflns_limit_l_min -28
_diffrn_reflns_number 5654
_diffrn_reflns_theta_full 28.55
_diffrn_reflns_theta_max 28.55
_diffrn_reflns_theta_min 1.88
_exptl_absorpt_coefficient_mu 0.084
_exptl_absorpt_correction_type none
_exptl_crystal_colour colourless
_exptl_crystal_density_diffrn 1.234
_exptl_crystal_density_meas ?
_exptl_crystal_density_method 'not measured'
_exptl_crystal_description needle
_exptl_crystal_F_000 456
_exptl_crystal_size_max 0.45
_exptl_crystal_size_mid 0.27
_exptl_crystal_size_min 0.18
_refine_diff_density_max 0.204
_refine_diff_density_min -0.239
_refine_diff_density_rms 0.056
_refine_ls_abs_structure_details 'Flack H D (1983), Acta Cryst. A39, 876-881'
_refine_ls_abs_structure_Flack -1.2(15)
_refine_ls_extinction_method none
_refine_ls_goodness_of_fit_ref 1.067
_refine_ls_hydrogen_treatment refall
_refine_ls_matrix_type full
_refine_ls_number_parameters 197
_refine_ls_number_reflns 2405
_refine_ls_number_restraints 0
_refine_ls_restrained_S_all 1.067
_refine_ls_R_factor_all 0.0545
_refine_ls_R_factor_gt 0.0483
_refine_ls_shift/su_max 0.002
_refine_ls_shift/su_mean 0.000
_refine_ls_structure_factor_coef Fsqd
_refine_ls_weighting_details 'calc w=1/[\s^2^(Fo^2^)+(0.0858P)^2^+0.0444P] where P=(Fo^2^+2Fc^2^)/3'
_refine_ls_weighting_scheme calc
_refine_ls_wR_factor_gt 0.1194
_refine_ls_wR_factor_ref 0.1306
_reflns_number_gt 2159
_reflns_number_total 2405
_reflns_threshold_expression >2sigma(I)
_cod_data_source_file b108059h.txt
_cod_data_source_block ps5m
_cod_depositor_comments
;
The following automatic conversions were performed:
'_symmetry_cell_setting' value 'Orthorhombic' changed to 'orthorhombic'
according to '/home/saulius/struct/CIF-dictionaries/cif_core.dic'
dictionary named 'cif_core.dic' version 2.4.1 from 2010-06-29.

Automatic conversion script
Id: cif_fix_enum 1527 2010-12-29 10:47:43Z saulius 

The following automatic conversions were performed:

'_exptl_crystal_density_meas' value 'not_measured' was changed to '?'
- the value is perceived as not measured.

Automatic conversion script
Id: cif_fix_values 3008 2015-01-20 13:52:24Z robertas 
;
_cod_original_sg_symbol_H-M P2(1)2(1)2(1)
_cod_database_code 7204992

loop_
_symmetry_equiv_pos_as_xyz
'x, y, z'
'-x+1/2, -y, z+1/2'
'-x, y+1/2, -z+1/2'
'x+1/2, -y+1/2, -z'

loop_
_atom_site_label
_atom_site_type_symbol
_atom_site_fract_x
_atom_site_fract_y
_atom_site_fract_z
_atom_site_U_iso_or_equiv
_atom_site_adp_type
_atom_site_occupancy
_atom_site_symmetry_multiplicity
_atom_site_calc_flag
_atom_site_refinement_flags
_atom_site_disorder_assembly
_atom_site_disorder_group
C1 C -0.2945(4) 0.5260(3) -0.17498(9) 0.0452(5) Uani 1 1 d . . .
H1A H -0.272(4) 0.640(3) -0.1888(12) 0.052(7) Uiso 1 1 d . . .
H1B H -0.163(4) 0.474(3) -0.1593(11) 0.047(6) Uiso 1 1 d . . .
C2 C -0.4822(3) 0.4566(2) -0.18615(8) 0.0353(4) Uani 1 1 d . . .
H2 H -0.596(4) 0.511(3) -0.2066(10) 0.043(6) Uiso 1 1 d . . .
C3 C -0.5279(3) 0.2985(2) -0.17195(8) 0.0316(4) Uani 1 1 d . . .
H3 H -0.415(4) 0.246(3) -0.1565(9) 0.033(5) Uiso 1 1 d . . .
C4 C -0.7199(3) 0.2343(2) -0.18453(8) 0.0308(4) Uani 1 1 d . . .
H4 H -0.840(3) 0.284(2) -0.2020(9) 0.026(5) Uiso 1 1 d . . .
N5 N -0.7714(3) 0.08209(18) -0.17344(7) 0.0322(3) Uani 1 1 d . . .
C6 C -0.9671(3) 0.0221(2) -0.19159(8) 0.0347(4) Uani 1 1 d . . .
O6 O -1.1233(2) 0.08834(18) -0.21230(7) 0.0469(4) Uani 1 1 d . . .
O7 O -0.9660(2) -0.12883(16) -0.18236(7) 0.0428(4) Uani 1 1 d . . .
C8 C -0.7466(4) -0.1770(3) -0.16542(11) 0.0479(6) Uani 1 1 d . . .
H8A H -0.675(6) -0.229(4) -0.2031(16) 0.088(11) Uiso 1 1 d . . .
H8B H -0.769(4) -0.228(3) -0.1292(12) 0.045(6) Uiso 1 1 d . . .
C9 C -0.6156(3) -0.0315(2) -0.15183(8) 0.0322(4) Uani 1 1 d . . .
H9A H -0.473(4) -0.028(3) -0.1773(10) 0.040(5) Uiso 1 1 d . . .
C10 C -0.5478(3) -0.0127(2) -0.08502(7) 0.0339(4) Uani 1 1 d . . .
C11 C -0.6720(4) 0.0688(3) -0.04339(9) 0.0487(6) Uani 1 1 d . . .
H11 H -0.805(4) 0.110(3) -0.0567(11) 0.045(6) Uiso 1 1 d . . .
C12 C -0.6000(6) 0.0838(4) 0.01748(10) 0.0696(8) Uani 1 1 d . . .
H12 H -0.690(5) 0.149(4) 0.0445(14) 0.065(8) Uiso 1 1 d . . .
C13 C -0.4102(5) 0.0145(3) 0.03647(10) 0.0646(7) Uani 1 1 d . . .
H13 H -0.358(5) 0.024(4) 0.0812(15) 0.076(9) Uiso 1 1 d . . .
C14 C -0.2855(5) -0.0671(4) -0.00461(10) 0.0604(7) Uani 1 1 d . . .
H14 H -0.155(5) -0.113(4) 0.0035(13) 0.065(9) Uiso 1 1 d . . .
C15 C -0.3553(3) -0.0809(3) -0.06553(9) 0.0469(5) Uani 1 1 d . . .
H15 H -0.276(5) -0.148(4) -0.0923(14) 0.078(10) Uiso 1 1 d . . .

loop_
_atom_site_aniso_label
_atom_site_aniso_U_11
_atom_site_aniso_U_22
_atom_site_aniso_U_33
_atom_site_aniso_U_23
_atom_site_aniso_U_13
_atom_site_aniso_U_12
C1 0.0554(13) 0.0427(12) 0.0374(9) 0.0044(8) -0.0025(9) -0.0101(10)
C2 0.0458(11) 0.0310(10) 0.0290(7) -0.0006(6) -0.0031(7) 0.0023(8)
C3 0.0363(9) 0.0305(9) 0.0279(7) -0.0014(6) -0.0010(7) 0.0036(7)
C4 0.0355(9) 0.0297(9) 0.0271(7) 0.0003(6) -0.0012(7) 0.0054(7)
N5 0.0333(8) 0.0318(8) 0.0315(7) -0.0001(6) -0.0022(6) -0.0001(6)
C6 0.0317(9) 0.0373(10) 0.0350(8) -0.0040(7) 0.0056(7) -0.0017(7)
O6 0.0301(7) 0.0503(9) 0.0604(9) -0.0033(7) -0.0031(6) -0.0005(6)
O7 0.0407(8) 0.0366(8) 0.0510(7) -0.0053(6) 0.0047(6) -0.0081(6)
C8 0.0585(15) 0.0323(11) 0.0528(12) 0.0021(9) -0.0099(10) -0.0060(10)
C9 0.0363(9) 0.0280(9) 0.0323(8) 0.0009(6) -0.0020(7) 0.0026(7)
C10 0.0373(10) 0.0337(9) 0.0307(7) 0.0052(7) 0.0018(7) -0.0046(8)
C11 0.0581(14) 0.0544(13) 0.0336(9) 0.0027(9) 0.0014(8) 0.0134(11)
C12 0.103(2) 0.0755(18) 0.0299(10) -0.0037(11) 0.0046(12) 0.0217(18)
C13 0.0840(19) 0.0785(18) 0.0314(10) 0.0057(10) -0.0095(11) -0.0034(15)
C14 0.0471(13) 0.091(2) 0.0430(11) 0.0171(12) -0.0080(9) 0.0010(14)
C15 0.0403(12) 0.0617(14) 0.0386(10) 0.0077(10) -0.0002(8) 0.0044(10)

loop_
_atom_type_symbol
_atom_type_description
_atom_type_scat_dispersion_real
_atom_type_scat_dispersion_imag
_atom_type_scat_source
C C 0.0033 0.0016 'International Tables Vol C Tables 4.2.6.8 and 6.1.1.4'
H H 0.0000 0.0000 'International Tables Vol C Tables 4.2.6.8 and 6.1.1.4'
N N 0.0061 0.0033 'International Tables Vol C Tables 4.2.6.8 and 6.1.1.4'
O O 0.0106 0.0060 'International Tables Vol C Tables 4.2.6.8 and 6.1.1.4'

loop_
_geom_angle_atom_site_label_1
_geom_angle_atom_site_label_2
_geom_angle_atom_site_label_3
_geom_angle
_geom_angle_site_symmetry_1
_geom_angle_site_symmetry_3
_geom_angle_publ_flag
C1 C2 C3 124.86(19) . . ?
C4 C3 C2 122.26(19) . . ?
C3 C4 N5 124.84(18) . . ?
C6 N5 C4 121.24(16) . . ?
C6 N5 C9 113.27(16) . . ?
C4 N5 C9 124.73(16) . . ?
O6 C6 O7 122.66(18) . . ?
O6 C6 N5 127.66(19) . . ?
O7 C6 N5 109.67(17) . . ?
C6 O7 C8 109.43(15) . . ?
O7 C8 C9 106.32(17) . . ?
N5 C9 C10 114.19(15) . . ?
N5 C9 C8 100.08(15) . . ?
C10 C9 C8 114.54(16) . . ?
C11 C10 C15 119.27(18) . . ?
C11 C10 C9 122.35(17) . . ?
C15 C10 C9 118.38(17) . . ?
C10 C11 C12 119.8(2) . . ?
C13 C12 C11 120.4(2) . . ?
C12 C13 C14 120.2(2) . . ?
C13 C14 C15 119.6(3) . . ?
C10 C15 C14 120.7(2) . . ?

loop_
_geom_bond_atom_site_label_1
_geom_bond_atom_site_label_2
_geom_bond_distance
_geom_bond_site_symmetry_2
_geom_bond_publ_flag
C1 C2 1.315(3) . ?
C2 C3 1.451(3) . ?
C3 C4 1.324(3) . ?
C4 N5 1.396(3) . ?
N5 C6 1.358(3) . ?
N5 C9 1.454(2) . ?
C6 O6 1.200(2) . ?
C6 O7 1.343(3) . ?
O7 C8 1.445(3) . ?
C8 C9 1.535(3) . ?
C9 C10 1.516(2) . ?
C10 C11 1.378(3) . ?
C10 C15 1.380(3) . ?
C11 C12 1.397(3) . ?
C12 C13 1.367(4) . ?
C13 C14 1.372(4) . ?
C14 C15 1.393(3) . ?

loop_
_cod_related_entry_id
_cod_related_entry_database
_cod_related_entry_code
1 ChemSpider 9032162
